data_9009914
loop_
_publ_author_name
RuAs2
'Kjekshus A'
'Rakke T'
'Andresen A F'

_publ_section_title
;Compounds with the marcasite type crystal structure. XII. Structural data for
 RuP2, RuAs2, RuSb2, OsP2, OsAs2, and OsSb2 Locality: synthetic
;
_journal_name_full 'Acta Chemica Scandinavica A'
_journal_page_first 253
_journal_page_last 259
_journal_volume 31
_journal_year 1977
_chemical_compound_source Synthetic
_chemical_formula_sum 'As2 Ru'
_chemical_name_mineral Anduoite
_space_group_IT_number 58
_symmetry_space_group_name_Hall '-P 2 2n'
_symmetry_space_group_name_H-M 'P n n m'
_cell_angle_alpha 90
_cell_angle_beta 90
_cell_angle_gamma 90
_cell_length_a 5.4279
_cell_length_b 6.1834
_cell_length_c 2.9685
_cell_formula_units_Z 2
_cell_volume 99.631
_database_code_amcsd 0011943
_exptl_crystal_density_diffrn 8.364
_cod_original_formula_sum 'Ru As2'
_cod_database_code 9009914

loop_
_space_group_symop_operation_xyz
x,y,z
1/2+x,1/2-y,1/2+z
1/2-x,1/2+y,1/2-z
1/2-x,1/2+y,1/2+z
1/2+x,1/2-y,1/2-z
x,y,-z
-x,-y,z
-x,-y,-z

loop_
_atom_site_label
_atom_site_fract_x
_atom_site_fract_y
_atom_site_fract_z
Ru 0.00000 0.00000 0.00000
As 0.17000 0.36660 0.00000

loop_
_cod_related_entry_id
_cod_related_entry_database
_cod_related_entry_code
1 AMCSD 0011943
